data_1508068
loop_
_publ_author_name
'Aoyagi, Shinobu'
'Nishibori, Eiji'
'Sawa, Hiroshi'
'Sugimoto, Kunihisa'
'Takata, Masaki'
'Miyata, Yasumitsu'
'Kitaura, Ryo'
'Shinohara, Hisanori'
'Okada, Hiroshi'
'Sakai, Takeshi'
'Ono, Yoshihiro'
'Kawachi, Kazuhiko'
'Yokoo, Kuniyoshi'
'Ono, Shoichi'
'Omote, Kenji'
'Kasama, Yasuhiko'
'Ishikawa, Shinsuke'
'Komuro, Takashi'
'Tobita, Hiromi'

_publ_section_title
;
 A layered ionic crystal of polar Li@C(60) superatoms.
;
_journal_issue 8
_journal_name_full 'Nature chemistry'
_journal_page_first 678
_journal_page_last 683
_journal_paper_doi 10.1038/nchem.698
_journal_volume 2
_journal_year 2010
_chemical_formula_moiety '(C60 Li1),(Cl6 Sb1)'
_chemical_formula_sum 'C60 Cl6 Li Sb'
_chemical_formula_weight 1062.06
_chemical_name_systematic
; 
 ? 
;
_space_group_IT_number 38
_symmetry_cell_setting orthorhombic
_symmetry_Int_Tables_number 38
_symmetry_space_group_name_Hall 'A 2 -2'
_symmetry_space_group_name_H-M 'A m m 2'
_atom_sites_solution_hydrogens none
_atom_sites_solution_primary direct
_atom_sites_solution_secondary difmap
_audit_creation_method SHELXL-97
_cell_angle_alpha 90.00
_cell_angle_beta 90.00
_cell_angle_gamma 90.00
_cell_formula_units_Z 4
_cell_length_a 12.2970(10)
_cell_length_b 9.9506(10)
_cell_length_c 29.050(3)
_cell_measurement_temperature 370
_cell_volume 3554.6(6)
_computing_structure_refinement 'SHELXL-97 (Sheldrick, 1997)'
_computing_structure_solution 'SIR 2004'
_diffrn_ambient_temperature 370
_diffrn_measured_fraction_theta_full 0.967
_diffrn_measured_fraction_theta_max 0.960
_diffrn_measurement_device_type cylindrical_IP_camera_at_SPring-8_BL02B1
_diffrn_radiation_monochromator silicon
_diffrn_radiation_source 'bending magnet'
_diffrn_radiation_type synchrotron
_diffrn_radiation_wavelength 0.3525
_diffrn_reflns_av_R_equivalents 0.0388
_diffrn_reflns_av_sigmaI/netI 0.0250
_diffrn_reflns_limit_h_max 15
_diffrn_reflns_limit_h_min -15
_diffrn_reflns_limit_k_max 12
_diffrn_reflns_limit_k_min -12
_diffrn_reflns_limit_l_max 36
_diffrn_reflns_limit_l_min -36
_diffrn_reflns_number 8797
_diffrn_reflns_theta_full 12.25
_diffrn_reflns_theta_max 12.71
_diffrn_reflns_theta_min 0.69
_exptl_absorpt_coefficient_mu 0.670
_exptl_absorpt_correction_type none
_exptl_crystal_colour brown
_exptl_crystal_density_diffrn 1.985
_exptl_crystal_density_method 'not measured'
_exptl_crystal_description platelet
_exptl_crystal_F_000 2064
_exptl_crystal_size_max 0.06
_exptl_crystal_size_mid 0.04
_exptl_crystal_size_min 0.01
_refine_diff_density_max 0.878
_refine_diff_density_min -1.052
_refine_diff_density_rms 0.081
_refine_ls_abs_structure_details 'Flack H D (1983), Acta Cryst. A39, 876-881'
_refine_ls_abs_structure_Flack 0.05(4)
_refine_ls_extinction_method none
_refine_ls_goodness_of_fit_ref 1.021
_refine_ls_hydrogen_treatment none
_refine_ls_matrix_type full
_refine_ls_number_parameters 301
_refine_ls_number_reflns 1985
_refine_ls_number_restraints 2779
_refine_ls_restrained_S_all 0.929
_refine_ls_R_factor_all 0.0629
_refine_ls_R_factor_gt 0.0469
_refine_ls_shift/su_max 0.001
_refine_ls_shift/su_mean 0.000
_refine_ls_structure_factor_coef Fsqd
_refine_ls_weighting_details 'calc w=1/[\s^2^(Fo^2^)+(0.0857P)^2^+0.0000P] where P=(Fo^2^+2Fc^2^)/3'
_refine_ls_weighting_scheme calc
_refine_ls_wR_factor_gt 0.1349
_refine_ls_wR_factor_ref 0.1451
_reflns_number_gt 1349
_reflns_number_total 1985
_reflns_threshold_expression >2sigma(I)
_cod_data_source_file nchem.698-s2.cif
_cod_data_source_block SW11-15_370K
_cod_original_formula_sum 'C60 Cl6 Li1 Sb1'
_cod_database_code 1508068

loop_
_symmetry_equiv_pos_as_xyz
'x, y, z'
'-x, -y, z'
'x, -y, z'
'-x, y, z'
'x, y+1/2, z+1/2'
'-x, -y+1/2, z+1/2'
'x, -y+1/2, z+1/2'
'-x, y+1/2, z+1/2'

loop_
_atom_site_label
_atom_site_type_symbol
_atom_site_fract_x
_atom_site_fract_y
_atom_site_fract_z
_atom_site_U_iso_or_equiv
_atom_site_adp_type
_atom_site_occupancy
_atom_site_symmetry_multiplicity
_atom_site_calc_flag
_atom_site_refinement_flags
Li1 Li 0.0000 0.5600 0.5950 0.350 Uani 0.50 2 d SPU
Li2 Li 0.5000 0.5600 0.4050 0.350 Uani 0.50 2 d SPU
Sb11 Sb 0.0000 0.5000 0.9168(3) 0.0574(5) Uani 1 4 d SDU
Cl11 Cl 0.0000 0.7387(4) 0.9155(4) 0.090(2) Uani 1 2 d SDU
Cl12 Cl 0.1359(5) 0.5000 0.9754(3) 0.0806(19) Uani 1 2 d SDU
Cl13 Cl 0.1388(5) 0.5000 0.8608(3) 0.0775(18) Uani 1 2 d SDU
Sb21 Sb 0.5000 0.5000 0.0809(3) 0.0596(6) Uani 1 4 d SDU
Cl21 Cl 0.5000 0.7397(5) 0.0809(4) 0.0845(16) Uani 1 2 d SDU
Cl22 Cl 0.6334(5) 0.5000 0.1393(3) 0.0732(16) Uani 1 2 d SDU
Cl23 Cl 0.6369(7) 0.5000 0.0263(4) 0.123(3) Uani 1 2 d SDU
C101 C 0.060(2) 0.744(3) 0.7199(8) 0.135 Uani 0.21 1 d PDU
C102 C 0.1166(17) 0.631(3) 0.7370(8) 0.138 Uani 0.21 1 d PDU
C109 C 0.2108(14) 0.612(3) 0.7090(6) 0.137 Uani 0.21 1 d PDU
C127 C 0.2137(17) 0.712(2) 0.6742(7) 0.137 Uani 0.21 1 d PDU
C111 C 0.1206(19) 0.793(3) 0.6818(8) 0.138 Uani 0.21 1 d PDU
C103 C 0.0574(15) 0.521(3) 0.7537(5) 0.145(5) Uani 0.21 1 d PDU
C104 C 0.0000 0.306(3) 0.7356(9) 0.139(5) Uani 0.21 2 d SPDU
C105 C 0.0920(13) 0.389(3) 0.7424(7) 0.140(4) Uani 0.21 1 d PDU
C106 C 0.1852(12) 0.370(2) 0.7145(8) 0.138 Uani 0.21 1 d PDU
C108 C 0.2448(10) 0.483(3) 0.6976(5) 0.138 Uani 0.21 1 d PDU
C107 C 0.2810(10) 0.449(2) 0.6525(6) 0.137 Uani 0.21 1 d PDU
C132 C 0.2442(13) 0.320(2) 0.6418(7) 0.138 Uani 0.21 1 d PDU
C131 C 0.1861(15) 0.269(2) 0.6801(7) 0.138 Uani 0.21 1 d PDU
C110 C 0.0625(17) 0.845(2) 0.6442(9) 0.138(8) Uani 0.21 1 d PDU
C112 C 0.0000 0.205(3) 0.7019(11) 0.144(5) Uani 0.21 2 d SPDU
C113 C 0.056(3) 0.262(3) 0.5541(12) 0.135 Uani 0.21 1 d PDU
C114 C 0.108(2) 0.376(3) 0.5347(9) 0.138 Uani 0.21 1 d PDU
C125 C 0.2038(16) 0.393(3) 0.5628(6) 0.137 Uani 0.21 1 d PDU
C126 C 0.2061(17) 0.292(2) 0.5975(7) 0.137 Uani 0.21 1 d PDU
C128 C 0.112(2) 0.211(2) 0.5906(9) 0.138 Uani 0.21 1 d PDU
C115 C 0.0510(15) 0.490(3) 0.5179(5) 0.156(7) Uani 0.21 1 d PDU
C116 C 0.0903(14) 0.620(3) 0.5291(7) 0.140(4) Uani 0.21 1 d PDU
C117 C 0.0000 0.702(3) 0.5380(8) 0.141(6) Uani 0.21 2 d SPDU
C118 C 0.0000 0.801(3) 0.5724(10) 0.136(5) Uani 0.21 2 d SPDU
C119 C 0.0964(15) 0.818(2) 0.5988(8) 0.139(3) Uani 0.21 1 d PDU
C120 C 0.1891(14) 0.736(2) 0.5913(7) 0.138 Uani 0.21 1 d PDU
C121 C 0.1833(12) 0.637(2) 0.5558(8) 0.138 Uani 0.21 1 d PDU
C124 C 0.2410(12) 0.522(3) 0.5733(5) 0.138 Uani 0.21 1 d PDU
C123 C 0.2803(11) 0.553(2) 0.6185(6) 0.137 Uani 0.21 1 d PDU
C122 C 0.2480(14) 0.685(2) 0.6290(7) 0.138 Uani 0.21 1 d PDU
C129 C 0.0574(17) 0.160(2) 0.6289(9) 0.133(7) Uani 0.21 1 d PDU
C130 C 0.0938(15) 0.187(2) 0.6742(8) 0.136(4) Uani 0.21 1 d PDU
C133 C 0.4037(11) 0.823(1) 0.3872(6) 0.138 Uani 0.42 1 d DU
C139 C 0.5000 0.817(1) 0.4118(6) 0.137 Uani 0.42 2 d SDU
C135 C 0.491(2) 0.741(2) 0.4527(6) 0.138 Uani 0.21 1 d PDU
C136 C 0.3820(17) 0.699(2) 0.4525(6) 0.137 Uani 0.21 1 d PDU
C159 C 0.3284(16) 0.748(2) 0.4125(6) 0.137 Uani 0.21 1 d PDU
C134 C 0.4048(10) 0.823(1) 0.3391(6) 0.137 Uani 0.42 1 d DU
C140 C 0.5000 0.817(1) 0.3141(6) 0.135 Uani 0.42 2 d SDU
C160 C 0.497(2) 0.743(2) 0.2733(6) 0.139 Uani 0.21 1 d SDU
C145 C 0.3872(15) 0.699(2) 0.2742(6) 0.138 Uani 0.21 1 d PDU
C146 C 0.3307(14) 0.747(2) 0.3138(6) 0.139 Uani 0.21 1 d PDU
C137 C 0.3568(16) 0.568(2) 0.4662(5) 0.138 Uani 0.21 1 d PDU
C138 C 0.440(2) 0.476(2) 0.4807(7) 0.138 Uani 0.21 1 d PDU
C156 C 0.416(2) 0.342(3) 0.4663(9) 0.138 Uani 0.21 1 d PDU
C155 C 0.3169(18) 0.352(2) 0.4423(7) 0.138 Uani 0.21 1 d PDU
C154 C 0.2814(15) 0.485(2) 0.4422(6) 0.137 Uani 0.21 1 d PDU
C141 C 0.422(2) 0.348(3) 0.2589(8) 0.137 Uani 0.21 1 d PDU
C142 C 0.3219(17) 0.352(2) 0.2828(7) 0.137 Uani 0.21 1 d PDU
C149 C 0.2847(15) 0.485(2) 0.2828(6) 0.139 Uani 0.21 1 d PDU
C144 C 0.3626(15) 0.567(2) 0.2595(5) 0.138 Uani 0.21 1 d PDU
C143 C 0.4485(19) 0.480(2) 0.2440(6) 0.139 Uani 0.21 1 d PDU
C147 C 0.2545(12) 0.670(2) 0.3374(6) 0.138 Uani 0.21 1 d PDU
C148 C 0.2340(11) 0.541(2) 0.3217(7) 0.138 Uani 0.21 1 d PDU
C152 C 0.2205(10) 0.461(2) 0.3622(6) 0.138 Uani 0.21 1 d PDU
C153 C 0.2323(12) 0.540(2) 0.4030(6) 0.137 Uani 0.21 1 d PDU
C158 C 0.2536(13) 0.671(2) 0.3873(6) 0.138 Uani 0.21 1 d PDU
C150 C 0.3075(17) 0.273(2) 0.3227(8) 0.127(4) Uani 0.21 1 d PDU
C151 C 0.2580(14) 0.327(2) 0.3623(7) 0.139(5) Uani 0.21 1 d PDU
C157 C 0.3060(18) 0.273(2) 0.4021(8) 0.135(5) Uani 0.21 1 d PDU
C201 C 0.447(2) 0.746(3) 0.2795(9) 0.135 Uani 0.29 1 d PDU
C202 C 0.3894(18) 0.632(3) 0.2640(8) 0.138 Uani 0.29 1 d PDU
C209 C 0.2951(15) 0.610(3) 0.2918(6) 0.137 Uani 0.29 1 d PDU
C227 C 0.2914(18) 0.711(2) 0.3260(7) 0.137 Uani 0.29 1 d PDU
C211 C 0.384(2) 0.791(3) 0.3174(9) 0.138 Uani 0.29 1 d PDU
C203 C 0.4463(16) 0.521(3) 0.2467(6) 0.142(5) Uani 0.29 1 d PDU
C204 C 0.5000 0.303(3) 0.2649(9) 0.141(5) Uani 0.29 2 d SPDU
C205 C 0.4116(14) 0.388(3) 0.2565(7) 0.140(4) Uani 0.29 1 d PDU
C206 C 0.3183(12) 0.370(2) 0.2843(8) 0.138 Uani 0.29 1 d PDU
C208 C 0.2590(11) 0.481(3) 0.3026(6) 0.138 Uani 0.29 1 d PDU
C207 C 0.2198(11) 0.449(2) 0.3475(7) 0.137 Uani 0.29 1 d PDU
C232 C 0.2547(14) 0.319(2) 0.3580(7) 0.138 Uani 0.29 1 d PDU
C231 C 0.3125(15) 0.271(3) 0.3195(7) 0.138 Uani 0.29 1 d PDU
C210 C 0.4397(18) 0.844(2) 0.3554(10) 0.139(10) Uani 0.29 1 d PDU
C212 C 0.5000 0.202(3) 0.2989(11) 0.146(6) Uani 0.29 2 d SPDU
C213 C 0.440(3) 0.263(3) 0.4461(12) 0.135 Uani 0.29 1 d PDU
C214 C 0.387(3) 0.375(3) 0.4660(9) 0.138 Uani 0.29 1 d PDU
C225 C 0.2910(17) 0.392(3) 0.4380(7) 0.137 Uani 0.29 1 d PDU
C226 C 0.2902(18) 0.291(2) 0.4029(7) 0.137 Uani 0.29 1 d PDU
C228 C 0.384(2) 0.209(3) 0.4088(9) 0.138 Uani 0.29 1 d PDU
C215 C 0.4455(16) 0.488(3) 0.4821(6) 0.156(7) Uani 0.29 1 d PDU
C216 C 0.4073(14) 0.618(3) 0.4700(8) 0.142(5) Uani 0.29 1 d PDU
C217 C 0.5000 0.699(3) 0.4628(9) 0.141(6) Uani 0.29 2 d SPDU
C218 C 0.5000 0.798(3) 0.4285(10) 0.136(5) Uani 0.29 2 d SPDU
C219 C 0.4064(16) 0.819(2) 0.4012(8) 0.139(3) Uani 0.29 1 d PDU
C220 C 0.3133(15) 0.738(2) 0.4082(7) 0.138 Uani 0.29 1 d PDU
C221 C 0.3141(13) 0.636(3) 0.4431(8) 0.138 Uani 0.29 1 d PDU
C224 C 0.2556(12) 0.521(3) 0.4269(6) 0.138 Uani 0.29 1 d PDU
C223 C 0.2192(11) 0.553(2) 0.3816(6) 0.137 Uani 0.29 1 d PDU
C222 C 0.2543(15) 0.684(2) 0.3709(7) 0.138 Uani 0.29 1 d PDU
C229 C 0.4415(18) 0.159(2) 0.3709(10) 0.133(8) Uani 0.29 1 d PDU
C230 C 0.4043(16) 0.190(2) 0.3260(8) 0.135(4) Uani 0.29 1 d PDU
C233 C 0.0958(11) 0.823(1) 0.6132(6) 0.138 Uani 0.58 1 d DU
C239 C 0.0000 0.817(2) 0.5885(6) 0.137 Uani 0.58 2 d SDU
C235 C 0.003(2) 0.742(2) 0.5472(7) 0.138 Uani 0.29 1 d SDU
C236 C 0.1126(17) 0.701(2) 0.5477(6) 0.137 Uani 0.29 1 d PDU
C259 C 0.1690(16) 0.748(2) 0.5872(7) 0.137 Uani 0.29 1 d PDU
C234 C 0.0967(11) 0.824(1) 0.6614(6) 0.137 Uani 0.58 1 d DU
C240 C 0.0000 0.819(2) 0.6861(6) 0.135 Uani 0.58 2 d SDU
C260 C 0.011(2) 0.741(2) 0.7262(7) 0.139 Uani 0.29 1 d PDU
C245 C 0.1196(16) 0.697(2) 0.7256(6) 0.138 Uani 0.29 1 d PDU
C246 C 0.1728(15) 0.747(2) 0.6858(7) 0.139 Uani 0.29 1 d PDU
C237 C 0.1366(16) 0.570(2) 0.5338(5) 0.138 Uani 0.29 1 d PDU
C238 C 0.054(2) 0.478(2) 0.5190(7) 0.138 Uani 0.29 1 d PDU
C256 C 0.079(2) 0.343(3) 0.5328(9) 0.138 Uani 0.29 1 d PDU
C255 C 0.1784(19) 0.352(2) 0.5566(8) 0.138 Uani 0.29 1 d PDU
C254 C 0.2126(15) 0.486(2) 0.5569(6) 0.137 Uani 0.29 1 d PDU
C241 C 0.086(2) 0.348(3) 0.7405(8) 0.137 Uani 0.29 1 d PDU
C242 C 0.1848(18) 0.351(2) 0.7162(7) 0.137 Uani 0.29 1 d PDU
C249 C 0.2218(15) 0.484(2) 0.7162(6) 0.139 Uani 0.29 1 d PDU
C244 C 0.1443(16) 0.565(2) 0.7404(6) 0.138 Uani 0.29 1 d PDU
C243 C 0.058(2) 0.478(2) 0.7561(7) 0.139 Uani 0.29 1 d PDU
C247 C 0.2480(13) 0.670(2) 0.6616(6) 0.138 Uani 0.29 1 d PDU
C248 C 0.2694(12) 0.540(2) 0.6767(7) 0.138 Uani 0.29 1 d PDU
C252 C 0.2794(11) 0.461(2) 0.6360(6) 0.138 Uani 0.29 1 d PDU
C253 C 0.2643(12) 0.541(2) 0.5957(7) 0.137 Uani 0.29 1 d PDU
C258 C 0.2449(13) 0.671(2) 0.6119(6) 0.138 Uani 0.29 1 d PDU
C250 C 0.1960(18) 0.272(2) 0.6762(9) 0.129(5) Uani 0.29 1 d PDU
C251 C 0.2430(15) 0.326(2) 0.6360(7) 0.141(5) Uani 0.29 1 d PDU
C257 C 0.1927(19) 0.273(2) 0.5967(9) 0.136(5) Uani 0.29 1 d PDU

loop_
_atom_site_aniso_label
_atom_site_aniso_U_11
_atom_site_aniso_U_22
_atom_site_aniso_U_33
_atom_site_aniso_U_23
_atom_site_aniso_U_13
_atom_site_aniso_U_12
Li1 0.700 0.200 0.150 0.000 0.000 0.000
Li2 0.700 0.200 0.150 0.000 0.000 0.000
Sb11 0.0475(10) 0.0578(9) 0.0670(14) 0.000 0.000 0.000
Cl11 0.069(3) 0.050(2) 0.151(6) -0.015(5) 0.000 0.000
Cl12 0.059(3) 0.116(5) 0.067(3) 0.000 -0.021(3) 0.000
Cl13 0.061(3) 0.058(3) 0.114(4) 0.000 0.027(3) 0.000
Sb21 0.0474(10) 0.0685(11) 0.0630(14) 0.000 0.000 0.000
Cl21 0.077(3) 0.079(3) 0.097(4) 0.018(5) 0.000 0.000
Cl22 0.061(3) 0.108(4) 0.050(2) 0.000 -0.005(3) 0.000
Cl23 0.099(6) 0.167(8) 0.101(5) 0.000 0.043(6) 0.000
C101 0.178 0.113 0.114 -0.070 -0.020 -0.020
C102 0.165 0.168 0.082 -0.047 -0.051 -0.022
C109 0.108 0.171 0.133 -0.029 -0.066 -0.036
C127 0.108 0.133 0.172 -0.029 -0.035 -0.066
C111 0.165 0.081 0.169 -0.046 -0.022 -0.051
C103 0.195(17) 0.191(3) 0.049(11) 0.004(5) -0.017(11) 0.004(4)
C104 0.189(4) 0.156(10) 0.073(13) 0.073(10) 0.000 0.000
C105 0.184(7) 0.172(2) 0.066(10) 0.045(5) -0.037(6) 0.012(5)
C106 0.124 0.169 0.122 0.036 -0.066 0.036
C108 0.079 0.188 0.148 0.004 -0.067 0.007
C107 0.044 0.184 0.184 0.003 -0.021 0.021
C132 0.079 0.148 0.188 0.005 -0.007 0.067
C131 0.124 0.122 0.168 0.037 -0.036 0.065
C110 0.18(3) 0.044(14) 0.186(4) -0.008(5) -0.002(4) -0.029(18)
C112 0.188(4) 0.092(15) 0.152(10) 0.067(12) 0.000 0.000
C113 0.178 0.113 0.114 -0.070 0.020 0.020
C114 0.165 0.168 0.082 -0.047 0.051 0.022
C125 0.108 0.171 0.133 -0.029 0.066 0.036
C126 0.108 0.133 0.172 -0.029 0.035 0.066
C128 0.165 0.081 0.169 -0.046 0.022 0.051
C115 0.23(2) 0.192(4) 0.049(10) 0.001(6) -0.010(14) -0.004(4)
C116 0.181(7) 0.174(2) 0.066(10) 0.044(5) 0.037(6) -0.015(5)
C117 0.182(4) 0.162(11) 0.080(15) 0.067(12) 0.000 0.000
C118 0.187(3) 0.077(12) 0.144(11) 0.076(9) 0.000 0.000
C119 0.173(6) 0.071(7) 0.173(2) 0.044(4) 0.017(4) -0.045(4)
C120 0.124 0.122 0.168 0.037 0.036 -0.065
C121 0.124 0.169 0.122 0.036 0.066 -0.036
C124 0.079 0.188 0.148 0.004 0.067 -0.007
C123 0.044 0.184 0.184 0.003 0.021 -0.021
C122 0.079 0.148 0.188 0.005 0.007 -0.067
C129 0.18(2) 0.044(13) 0.186(4) -0.008(5) 0.002(4) 0.029(15)
C130 0.171(7) 0.058(8) 0.180(2) 0.046(4) -0.017(4) 0.050(6)
C133 0.172 0.063 0.179 -0.034 0.012 0.046
C139 0.186 0.053 0.172 -0.044 0.000 0.000
C135 0.188 0.133 0.094 -0.073 0.008 0.007
C136 0.156 0.151 0.105 -0.055 0.051 0.034
C159 0.131 0.120 0.161 -0.042 0.039 0.061
C134 0.174 0.054 0.184 0.020 -0.006 0.042
C140 0.183 0.072 0.149 0.062 0.000 0.000
C160 0.190 0.106 0.121 0.076 0.005 -0.005
C145 0.170 0.131 0.112 0.066 -0.037 0.032
C146 0.143 0.107 0.167 0.043 -0.033 0.062
C137 0.142 0.186 0.085 -0.013 0.069 0.009
C138 0.177 0.185 0.052 0.021 0.039 -0.006
C156 0.170 0.148 0.097 0.061 0.041 -0.027
C155 0.119 0.153 0.141 0.041 0.057 -0.049
C154 0.090 0.186 0.136 0.009 0.070 -0.012
C141 0.180 0.168 0.063 -0.049 -0.028 -0.011
C142 0.138 0.167 0.106 -0.040 -0.063 -0.031
C149 0.114 0.190 0.113 0.003 -0.076 0.003
C144 0.162 0.177 0.074 0.035 -0.054 0.017
C143 0.188 0.190 0.039 0.005 -0.016 0.001
C147 0.084 0.149 0.181 0.017 -0.028 0.064
C148 0.064 0.186 0.165 0.008 -0.054 0.019
C152 0.041 0.186 0.187 -0.002 -0.014 -0.017
C153 0.048 0.186 0.177 -0.003 0.037 0.012
C158 0.075 0.155 0.184 -0.012 0.022 0.061
C150 0.086(17) 0.131(9) 0.164(5) -0.018(5) -0.037(6) -0.061(11)
C151 0.092(15) 0.146(3) 0.178(3) 0.0091(18) 0.011(2) -0.066(7)
C157 0.113(19) 0.118(8) 0.181(5) 0.021(4) 0.022(6) -0.072(9)
C201 0.178 0.113 0.114 0.070 -0.020 0.020
C202 0.165 0.168 0.082 0.047 -0.051 0.022
C209 0.108 0.171 0.133 0.029 -0.066 0.036
C227 0.108 0.133 0.172 0.029 -0.035 0.066
C211 0.165 0.081 0.169 0.046 -0.022 0.051
C203 0.181(17) 0.192(4) 0.054(12) -0.010(6) -0.025(10) -0.011(5)
C204 0.188(4) 0.164(11) 0.071(14) -0.072(11) 0.000 0.000
C205 0.183(8) 0.176(2) 0.060(9) -0.046(5) -0.040(6) -0.016(5)
C206 0.124 0.169 0.122 -0.036 -0.066 -0.036
C208 0.079 0.188 0.148 -0.004 -0.067 -0.007
C207 0.044 0.184 0.184 -0.003 -0.021 -0.021
C232 0.079 0.148 0.188 -0.005 -0.007 -0.067
C231 0.124 0.122 0.168 -0.037 -0.036 -0.065
C210 0.20(3) 0.030(17) 0.187(4) 0.009(6) 0.002(4) 0.02(2)
C212 0.189(4) 0.095(16) 0.153(11) -0.065(13) 0.000 0.000
C213 0.178 0.113 0.114 0.070 0.020 -0.020
C214 0.165 0.168 0.082 0.047 0.051 -0.022
C225 0.108 0.171 0.133 0.029 0.066 -0.036
C226 0.108 0.133 0.172 0.029 0.035 -0.066
C228 0.165 0.081 0.169 0.046 0.022 -0.051
C215 0.23(2) 0.191(3) 0.048(10) 0.001(6) -0.010(14) -0.001(4)
C216 0.184(7) 0.171(2) 0.070(11) -0.043(6) 0.033(7) 0.010(5)
C217 0.185(4) 0.157(11) 0.081(15) -0.070(12) 0.000 0.000
C218 0.187(3) 0.075(12) 0.146(12) -0.078(9) 0.000 0.000
C219 0.173(6) 0.071(8) 0.173(2) -0.044(4) 0.017(4) 0.045(5)
C220 0.124 0.122 0.168 -0.037 0.036 0.065
C221 0.124 0.169 0.122 -0.036 0.066 0.036
C224 0.079 0.188 0.148 -0.004 0.067 0.007
C223 0.044 0.184 0.184 -0.003 0.021 0.021
C222 0.079 0.148 0.188 -0.005 0.007 0.067
C229 0.18(3) 0.044(14) 0.186(4) 0.008(5) 0.002(4) -0.029(16)
C230 0.172(7) 0.056(8) 0.177(2) -0.046(5) -0.015(4) -0.050(6)
C233 0.172 0.063 0.179 0.034 0.012 -0.046
C239 0.186 0.053 0.172 0.044 0.000 0.000
C235 0.188 0.133 0.094 0.073 0.008 -0.007
C236 0.156 0.151 0.105 0.055 0.051 -0.034
C259 0.131 0.120 0.161 0.042 0.039 -0.061
C234 0.174 0.054 0.184 -0.020 -0.006 -0.042
C240 0.183 0.072 0.149 -0.062 0.000 0.000
C260 0.190 0.106 0.121 -0.076 0.005 0.005
C245 0.170 0.131 0.112 -0.066 -0.037 -0.032
C246 0.143 0.107 0.167 -0.043 -0.033 -0.062
C237 0.142 0.186 0.085 0.013 0.069 -0.009
C238 0.177 0.185 0.052 -0.021 0.039 0.006
C256 0.170 0.148 0.097 -0.061 0.041 0.027
C255 0.119 0.153 0.141 -0.041 0.057 0.049
C254 0.090 0.186 0.136 -0.009 0.070 0.012
C241 0.180 0.168 0.063 0.049 -0.028 0.011
C242 0.138 0.167 0.106 0.040 -0.063 0.031
C249 0.114 0.190 0.113 -0.003 -0.076 -0.003
C244 0.162 0.177 0.074 -0.035 -0.054 -0.017
C243 0.188 0.190 0.039 -0.005 -0.016 -0.001
C247 0.084 0.149 0.181 -0.017 -0.028 -0.064
C248 0.064 0.186 0.165 -0.008 -0.054 -0.019
C252 0.041 0.186 0.187 0.002 -0.014 0.017
C253 0.048 0.186 0.177 0.003 0.037 -0.012
C258 0.075 0.155 0.184 0.012 0.022 -0.061
C250 0.098(19) 0.124(10) 0.166(5) 0.018(5) -0.032(6) 0.070(12)
C251 0.100(17) 0.147(4) 0.176(3) -0.0145(19) 0.017(2) 0.066(7)
C257 0.13(2) 0.119(9) 0.163(5) -0.043(5) 0.044(7) 0.075(11)

loop_
_atom_type_symbol
_atom_type_description
_atom_type_scat_dispersion_real
_atom_type_scat_dispersion_imag
_atom_type_scat_source
C C -0.0016 0.0003 'International Tables Vol C Tables 4.2.6.8 and 6.1.1.4'
Cl Cl1- 0.0203 0.0374 'International Tables Vol C Tables 4.2.6.8 and 6.1.1.4'
Sb Sb5+ -1.1529 2.7754 'International Tables Vol C Tables 4.2.6.8 and 6.1.1.4'
Li Li1+ -0.0009 0.0000 'International Tables Vol C Tables 4.2.6.8 and 6.1.1.4'

loop_
_geom_angle_atom_site_label_1
_geom_angle_atom_site_label_2
_geom_angle_atom_site_label_3
_geom_angle
_geom_angle_site_symmetry_1
_geom_angle_site_symmetry_3
Cl12 Sb11 Cl12 89.0(3) . 2_565
Cl12 Sb11 Cl13 178.1(3) . 2_565
Cl12 Sb11 Cl13 89.1(2) 2_565 2_565
Cl12 Sb11 Cl13 89.1(2) . .
Cl12 Sb11 Cl13 178.1(3) 2_565 .
Cl13 Sb11 Cl13 92.8(4) 2_565 .
Cl12 Sb11 Cl11 90.64(19) . 2_565
Cl12 Sb11 Cl11 90.64(19) 2_565 2_565
Cl13 Sb11 Cl11 89.38(18) 2_565 2_565
Cl13 Sb11 Cl11 89.38(18) . 2_565
Cl12 Sb11 Cl11 90.64(19) . .
Cl12 Sb11 Cl11 90.64(19) 2_565 .
Cl13 Sb11 Cl11 89.38(18) 2_565 .
Cl13 Sb11 Cl11 89.38(18) . .
Cl11 Sb11 Cl11 178.2(5) 2_565 .
Cl22 Sb21 Cl22 88.0(3) . 2_665
Cl22 Sb21 Cl23 177.3(3) . 2_665
Cl22 Sb21 Cl23 89.2(3) 2_665 2_665
Cl22 Sb21 Cl23 89.2(3) . .
Cl22 Sb21 Cl23 177.3(3) 2_665 .
Cl23 Sb21 Cl23 93.5(5) 2_665 .
Cl22 Sb21 Cl21 90.00(16) . 2_665
Cl22 Sb21 Cl21 90.00(16) 2_665 2_665
Cl23 Sb21 Cl21 90.00(16) 2_665 2_665
Cl23 Sb21 Cl21 90.00(16) . 2_665
Cl22 Sb21 Cl21 90.01(16) . .
Cl22 Sb21 Cl21 90.01(16) 2_665 .
Cl23 Sb21 Cl21 90.00(16) 2_665 .
Cl23 Sb21 Cl21 89.99(16) . .
Cl21 Sb21 Cl21 180.0(5) 2_665 .
C101 C101 C102 119.7(11) 4 .
C101 C101 C111 121.8(11) 4 .
C102 C101 C111 106(2) . .
C103 C102 C101 119.1(15) . .
C103 C102 C109 120.9(14) . .
C101 C102 C109 108(2) . .
C108 C109 C127 118.2(14) . .
C108 C109 C102 120.0(13) . .
C127 C109 C102 109.4(14) . .
C122 C127 C109 122.3(14) . .
C122 C127 C111 119.9(14) . .
C109 C127 C111 105.4(14) . .
C110 C111 C127 120.1(15) . .
C110 C111 C101 117.6(16) . .
C127 C111 C101 111(2) . .
C102 C103 C103 121.2(8) . 4
C102 C103 C105 119.2(15) . .
C103 C103 C105 107.5(8) 4 .
C112 C104 C105 121.1(12) . .
C112 C104 C105 121.1(12) . 4
C105 C104 C105 106.2(19) . 4
C106 C105 C104 119.1(14) . .
C106 C105 C103 120.2(14) . .
C104 C105 C103 109.4(15) . .
C105 C106 C108 120.2(12) . .
C105 C106 C131 120.5(12) . .
C108 C106 C131 108.1(18) . .
C109 C108 C107 121.8(13) . .
C109 C108 C106 119.5(12) . .
C107 C108 C106 107.0(16) . .
C123 C107 C132 120.7(12) . .
C123 C107 C108 117.8(12) . .
C132 C107 C108 108.5(14) . .
C126 C132 C131 118.8(14) . .
C126 C132 C107 119.6(13) . .
C131 C132 C107 108.7(15) . .
C130 C131 C132 121.2(14) . .
C130 C131 C106 119.3(12) . .
C132 C131 C106 107.7(18) . .
C111 C110 C110 120.6(9) . 4
C111 C110 C119 120.3(16) . .
C110 C110 C119 107.2(9) 4 .
C104 C112 C130 119.0(13) . .
C104 C112 C130 119.0(13) . 4
C130 C112 C130 109(2) . 4
C113 C113 C114 116.7(19) 4 .
C113 C113 C128 120.5(13) 4 .
C114 C113 C128 112(3) . .
C115 C114 C125 120.0(16) . .
C115 C114 C113 124(3) . .
C125 C114 C113 104(3) . .
C124 C125 C126 119.3(15) . .
C124 C125 C114 120.2(13) . .
C126 C125 C114 109.1(15) . .
C132 C126 C128 121.0(14) . .
C132 C126 C125 121.0(14) . .
C128 C126 C125 106.7(14) . .
C129 C128 C126 119.1(16) . .
C129 C128 C113 120.5(17) . .
C126 C128 C113 108(2) . .
C114 C115 C115 119.5(11) . 4
C114 C115 C116 118.9(15) . .
C115 C115 C116 109.9(9) 4 .
C121 C116 C117 118.3(15) . .
C121 C116 C115 121.3(14) . .
C117 C116 C115 107.8(16) . .
C118 C117 C116 122.8(13) . 4
C118 C117 C116 122.8(13) . .
C116 C117 C116 104(2) 4 .
C117 C118 C119 117.6(12) . 4
C117 C118 C119 117.6(12) . .
C119 C118 C119 113(2) 4 .
C120 C119 C118 121.6(15) . .
C120 C119 C110 119.5(15) . .
C118 C119 C110 106.2(17) . .
C119 C120 C121 117.8(13) . .
C119 C120 C122 120.2(14) . .
C121 C120 C122 109.4(18) . .
C116 C121 C120 121.9(12) . .
C116 C121 C124 120.3(13) . .
C120 C121 C124 105.6(18) . .
C125 C124 C123 120.3(14) . .
C125 C124 C121 119.3(13) . .
C123 C124 C121 109.0(15) . .
C107 C123 C124 119.0(12) . .
C107 C123 C122 121.8(12) . .
C124 C123 C122 107.4(14) . .
C127 C122 C123 118.1(13) . .
C127 C122 C120 120.0(13) . .
C123 C122 C120 108.5(15) . .
C128 C129 C129 119.0(9) . 4
C128 C129 C130 121.0(17) . .
C129 C129 C130 108.4(10) 4 .
C131 C130 C112 121.1(15) . .
C131 C130 C129 118.7(15) . .
C112 C130 C129 107.2(18) . .
C134 C133 C139 120.5(12) . .
C134 C133 C159 122.0(12) . .
C139 C133 C159 105.9(12) . .
C133 C139 C133 117.6(15) 4_655 .
C135 C139 C133 121.7(11) 4_655 .
C135 C139 C133 112.8(15) . .
C156 C135 C139 117.6(19) 2_665 .
C156 C135 C136 125.5(18) 2_665 .
C139 C135 C136 103.5(17) . .
C158 C159 C136 122.5(11) . .
C158 C159 C133 117.0(13) . .
C136 C159 C133 107.8(12) . .
C133 C134 C140 122.3(12) . .
C133 C134 C146 121.4(12) . .
C140 C134 C146 104.8(12) . .
C134 C140 C160 116.2(15) . .
C134 C140 C160 119.5(11) . 4_655
C134 C140 C134 116.3(15) . 4_655
C145 C160 C140 100.1(16) . .
C145 C160 C141 119.1(18) . 2_665
C140 C160 C141 124.7(18) . 2_665
C144 C145 C160 118.9(12) . .
C144 C145 C146 116.7(11) . .
C160 C145 C146 112.1(14) . .
C147 C146 C145 123.0(11) . .
C147 C146 C134 118.6(13) . .
C145 C146 C134 106.7(11) . .
C154 C137 C138 103.5(14) . .
C154 C137 C136 123.1(12) . .
C138 C137 C136 121.5(13) . .
C138 C138 C156 119(2) 2_665 .
C138 C138 C137 118.7(18) 2_665 .
C156 C138 C137 111(2) . .
C135 C156 C138 116(2) 2_665 .
C135 C156 C155 126(2) 2_665 .
C138 C156 C155 105(2) . .
C154 C155 C156 110(2) . .
C154 C155 C157 119.7(16) . .
C156 C155 C157 117.1(16) . .
C153 C154 C155 120.5(14) . .
C153 C154 C137 116.8(12) . .
C155 C154 C137 110.4(14) . .
C142 C141 C143 109(2) . .
C142 C141 C160 119.2(19) . 2_665
C143 C141 C160 121(2) . 2_665
C150 C142 C141 120.0(15) . .
C150 C142 C149 119.2(15) . .
C141 C142 C149 107.9(18) . .
C148 C149 C142 121.0(13) . .
C148 C149 C144 117.0(12) . .
C142 C149 C144 108.8(13) . .
C145 C144 C143 120.0(13) . .
C145 C144 C149 122.1(12) . .
C143 C144 C149 107.0(14) . .
C144 C143 C141 107.0(19) . .
C144 C143 C143 121(2) . 2_665
C141 C143 C143 120(2) . 2_665
C146 C147 C148 117.9(11) . .
C146 C147 C158 120.0(11) . .
C148 C147 C158 109.1(13) . .
C149 C148 C152 119.8(12) . .
C149 C148 C147 123.2(11) . .
C152 C148 C147 105.4(13) . .
C148 C152 C153 111.3(13) . .
C148 C152 C151 119.3(12) . .
C153 C152 C151 119.0(13) . .
C154 C153 C158 123.2(12) . .
C154 C153 C152 120.1(12) . .
C158 C153 C152 105.0(13) . .
C159 C158 C153 117.5(12) . .
C159 C158 C147 121.0(11) . .
C153 C158 C147 109.2(13) . .
C142 C150 C151 120.8(16) . .
C142 C150 C134 118.8(16) . 3_565
C151 C150 C134 107.9(17) . 3_565
C157 C151 C152 119.9(15) . .
C157 C151 C150 110.3(15) . .
C152 C151 C150 119.9(14) . .
C151 C157 C133 108.7(17) . 3_565
C151 C157 C155 120.8(16) . .
C133 C157 C155 119.0(17) 3_565 .
C201 C201 C202 120.3(12) 4_655 .
C201 C201 C211 123.3(12) 4_655 .
C202 C201 C211 103(2) . .
C203 C202 C201 119.8(17) . .
C203 C202 C209 118.9(15) . .
C201 C202 C209 111(2) . .
C208 C209 C227 119.0(15) . .
C208 C209 C202 121.8(13) . .
C227 C209 C202 108.3(16) . .
C222 C227 C209 121.7(15) . .
C222 C227 C211 122.3(15) . .
C209 C227 C211 104.4(15) . .
C210 C211 C227 117.9(16) . .
C210 C211 C201 117.2(17) . .
C227 C211 C201 114(2) . .
C202 C203 C203 119.8(9) . 4_655
C202 C203 C205 120.9(16) . .
C203 C203 C205 107.5(9) 4_655 .
C212 C204 C205 123.6(13) . 4_655
C212 C204 C205 123.6(13) . .
C205 C204 C205 102(2) 4_655 .
C206 C205 C204 117.1(15) . .
C206 C205 C203 118.4(15) . .
C204 C205 C203 111.4(15) . .
C205 C206 C208 122.3(13) . .
C205 C206 C231 122.5(13) . .
C208 C206 C231 103.9(19) . .
C209 C208 C207 121.0(14) . .
C209 C208 C206 117.7(12) . .
C207 C208 C206 110.3(17) . .
C223 C207 C208 118.5(12) . .
C223 C207 C232 121.3(13) . .
C208 C207 C232 107.4(15) . .
C226 C232 C231 120.9(15) . .
C226 C232 C207 119.0(14) . .
C231 C232 C207 107.1(16) . .
C230 C231 C232 119.6(15) . .
C230 C231 C206 117.2(13) . .
C232 C231 C206 111.3(19) . .
C211 C210 C210 119.4(9) . 4_655
C211 C210 C219 122.2(17) . .
C210 C210 C219 106.9(10) 4_655 .
C204 C212 C230 116.7(13) . .
C204 C212 C230 116.7(13) . 4_655
C230 C212 C230 112(2) . 4_655
C213 C213 C214 117(2) 4_655 .
C213 C213 C228 119.6(13) 4_655 .
C214 C213 C228 113(3) . .
C215 C214 C213 122(3) . .
C215 C214 C225 120.7(16) . .
C213 C214 C225 104(3) . .
C224 C225 C226 118.7(15) . .
C224 C225 C214 119.4(14) . .
C226 C225 C214 109.1(15) . .
C232 C226 C225 121.5(15) . .
C232 C226 C228 118.7(15) . .
C225 C226 C228 107.9(15) . .
C229 C228 C226 121.2(16) . .
C229 C228 C213 120.2(18) . .
C226 C228 C213 106(2) . .
C214 C215 C215 120.5(11) . 4_655
C214 C215 C216 118.4(16) . .
C215 C215 C216 109.3(10) 4_655 .
C221 C216 C217 120.4(16) . .
C221 C216 C215 121.7(15) . .
C217 C216 C215 106.7(17) . .
C218 C217 C216 120.5(13) . 4_655
C218 C217 C216 120.5(13) . .
C216 C217 C216 108(2) 4_655 .
C217 C218 C219 120.1(13) . 4_655
C217 C218 C219 120.1(13) . .
C219 C218 C219 109(2) 4_655 .
C220 C219 C218 119.6(16) . .
C220 C219 C210 117.8(16) . .
C218 C219 C210 108.5(18) . .
C219 C220 C221 119.9(13) . .
C219 C220 C222 121.6(15) . .
C221 C220 C222 106.2(19) . .
C216 C221 C220 119.5(13) . .
C216 C221 C224 119.5(14) . .
C220 C221 C224 109.2(19) . .
C225 C224 C221 120.3(13) . .
C225 C224 C223 121.1(15) . .
C221 C224 C223 106.4(17) . .
C207 C223 C222 120.9(12) . .
C207 C223 C224 118.4(13) . .
C222 C223 C224 108.3(15) . .
C227 C222 C223 118.9(14) . .
C227 C222 C220 118.1(14) . .
C223 C222 C220 110.0(16) . .
C228 C229 C229 120.2(9) . 4_655
C228 C229 C230 119.0(17) . .
C229 C229 C230 108.9(10) 4_655 .
C231 C230 C212 122.8(16) . .
C231 C230 C229 120.6(16) . .
C212 C230 C229 105.1(19) . .
C234 C233 C239 121.8(13) . .
C234 C233 C259 122.6(12) . .
C239 C233 C259 104.3(13) . .
C233 C239 C235 116.1(16) 4 4
C233 C239 C235 119.3(12) 4 .
C233 C239 C233 117.1(16) 4 .
C256 C235 C239 124(2) 2 .
C256 C235 C236 121.3(19) 2_565 .
C239 C235 C236 100.1(17) . .
C258 C259 C236 123.7(12) . .
C258 C259 C233 116.5(13) . .
C236 C259 C233 107.4(13) . .
C233 C234 C240 120.6(13) . .
C233 C234 C246 120.7(12) . .
C240 C234 C246 106.9(13) . .
C234 C240 C260 111.4(16) . .
C234 C240 C260 122.0(11) . 4
C234 C240 C234 117.7(16) . 4
C245 C260 C240 104.7(18) . .
C245 C260 C241 123.9(18) . 2_565
C240 C260 C241 117.7(19) . 2_565
C244 C245 C260 119.4(12) . .
C244 C245 C246 118.4(12) . .
C260 C245 C246 109.7(14) . .
C247 C246 C245 121.6(11) . .
C247 C246 C234 119.2(13) . .
C245 C246 C234 107.2(12) . .
C254 C237 C238 103.6(15) . .
C254 C237 C236 123.4(13) . .
C238 C237 C236 122.0(14) . .
C238 C238 C256 120(2) 2_565 .
C238 C238 C237 118(2) 2_565 .
C256 C238 C237 111(2) . .
C235 C256 C238 120(2) 2_565 .
C235 C256 C255 122(2) 2_565 .
C238 C256 C255 106(3) . .
C254 C255 C256 109(2) . .
C254 C255 C257 118.9(16) . .
C256 C255 C257 118.9(17) . .
C253 C254 C255 121.0(14) . .
C253 C254 C237 116.5(12) . .
C255 C254 C237 111.1(15) . .
C242 C241 C243 111(2) . .
C242 C241 C260 123.0(19) . 2_565
C243 C241 C260 115.0(19) . 2_565
C250 C242 C241 119.1(16) . .
C250 C242 C249 119.7(16) . .
C241 C242 C249 107.4(19) . .
C248 C249 C242 120.6(14) . .
C248 C249 C244 117.2(12) . .
C242 C249 C244 108.4(13) . .
C245 C244 C243 119.5(13) . .
C245 C244 C249 121.1(13) . .
C243 C244 C249 107.9(14) . .
C244 C243 C241 105(2) . .
C244 C243 C243 122(2) . 2_565
C241 C243 C243 120(2) . 2_565
C246 C247 C248 118.6(11) . .
C246 C247 C258 119.0(12) . .
C248 C247 C258 109.0(14) . .
C249 C248 C252 119.9(13) . .
C249 C248 C247 123.1(12) . .
C252 C248 C247 105.4(14) . .
C248 C252 C253 111.3(14) . .
C248 C252 C251 119.6(13) . .
C253 C252 C251 119.2(14) . .
C254 C253 C258 123.7(13) . .
C254 C253 C252 119.8(13) . .
C258 C253 C252 105.2(13) . .
C259 C258 C253 116.6(12) . .
C259 C258 C247 122.0(12) . .
C253 C258 C247 109.1(13) . .
C242 C250 C251 120.6(17) . .
C242 C250 C234 118.5(17) . 3_565
C251 C250 C234 108.4(18) . 3_565
C257 C251 C252 119.7(16) . .
C257 C251 C250 110.4(16) . .
C252 C251 C250 119.6(15) . .
C251 C257 C233 108.1(18) . 3_565
C251 C257 C255 121.4(17) . .
C233 C257 C255 118.9(18) 3_565 .

loop_
_geom_bond_atom_site_label_1
_geom_bond_atom_site_label_2
_geom_bond_distance
_geom_bond_site_symmetry_2
Li1 Li1 1.19407(12) 2_565
Li1 C117 2.18172(16) .
Li1 C113 2.23945(16) 3_565
Li1 C113 2.23945(16) 2_565
Li1 C256 2.26702(16) 2_565
Li1 C256 2.26702(16) 3_565
Li1 C235 2.28615(17) .
Li1 C114 2.28666(15) 2_565
Li1 C114 2.28666(15) 3_565
Li1 C116 2.29325(17) 4
Li1 C116 2.29332(17) .
Li1 C238 2.3340(2) 2_565
Li2 Li2 1.19407(12) 2_665
Li2 C217 2.17223(16) .
Li2 C213 2.25538(15) 2_665
Li2 C213 2.25538(16) 3_565
Li2 C135 2.27604(17) .
Li2 C135 2.27608(17) 4_655
Li2 C156 2.27996(15) 2_665
Li2 C156 2.27996(15) 3_565
Li2 C216 2.28072(17) 4_655
Li2 C216 2.28077(17) .
Li2 C214 2.34289(16) 2_665
Li2 C214 2.34289(16) 3_565
Sb11 Cl12 2.386(5) .
Sb11 Cl12 2.386(5) 2_565
Sb11 Cl13 2.357(6) 2_565
Sb11 Cl13 2.357(6) .
Sb11 Cl11 2.375(4) 2_565
Sb11 Cl11 2.375(4) .
Sb21 Cl22 2.361(5) .
Sb21 Cl22 2.361(5) 2_665
Sb21 Cl23 2.313(7) 2_665
Sb21 Cl23 2.313(7) .
Sb21 Cl21 2.385(5) 2_665
Sb21 Cl21 2.385(5) .
C101 C101 1.47(5) 4
C101 C102 1.414(17) .
C101 C111 1.420(16) .
C102 C103 1.405(17) .
C102 C109 1.428(17) .
C109 C108 1.397(17) .
C109 C127 1.417(15) .
C127 C122 1.407(17) .
C127 C111 1.413(16) .
C111 C110 1.404(18) .
C103 C103 1.41(4) 4
C103 C105 1.416(17) .
C104 C112 1.407(18) .
C104 C105 1.414(15) .
C104 C105 1.414(15) 4
C105 C106 1.418(17) .
C106 C108 1.428(15) .
C106 C131 1.419(16) .
C108 C107 1.425(15) .
C107 C123 1.425(17) .
C107 C132 1.400(15) .
C132 C126 1.400(17) .
C132 C131 1.415(15) .
C131 C130 1.405(18) .
C110 C110 1.54(4) 4
C110 C119 1.411(16) .
C112 C130 1.419(15) .
C112 C130 1.419(15) 4
C113 C113 1.38(7) 4
C113 C114 1.414(17) .
C113 C128 1.37(4) .
C114 C115 1.414(19) .
C114 C125 1.45(4) .
C125 C124 1.397(18) .
C125 C126 1.430(15) .
C126 C128 1.419(16) .
C128 C129 1.397(18) .
C115 C116 1.419(17) .
C115 C115 1.27(4) 2_565
C116 C121 1.393(18) .
C116 C117 1.406(15) .
C117 C118 1.406(18) .
C117 C116 1.406(15) 4
C118 C119 1.421(15) 4
C118 C119 1.421(15) .
C119 C120 1.415(17) .
C120 C121 1.431(15) .
C120 C122 1.411(15) .
C121 C124 1.435(15) .
C124 C123 1.431(15) .
C123 C122 1.406(15) .
C129 C129 1.41(4) 4
C129 C130 1.417(16) .
C133 C134 1.399(15) .
C133 C139 1.385(13) .
C133 C159 1.397(15) .
C139 C133 1.385(13) 4_655
C139 C135 1.414(16) .
C135 C156 1.47(4) 2_665
C135 C136 1.401(18) .
C136 C159 1.423(16) .
C136 C137 1.392(18) .
C159 C158 1.407(18) .
C134 C140 1.379(12) .
C134 C146 1.393(15) .
C140 C160 1.398(16) .
C140 C134 1.379(12) 4_655
C160 C145 1.414(18) .
C160 C141 1.41(4) 2_665
C145 C144 1.412(18) .
C145 C146 1.426(16) .
C146 C147 1.388(17) .
C137 C154 1.425(15) .
C137 C138 1.437(16) .
C138 C138 1.56(5) 2_665
C138 C156 1.433(17) .
C156 C155 1.405(17) .
C155 C154 1.401(16) .
C155 C157 1.409(18) .
C154 C153 1.400(17) .
C141 C142 1.411(17) .
C141 C143 1.416(17) .
C142 C150 1.412(18) .
C142 C149 1.405(16) .
C149 C148 1.404(17) .
C149 C144 1.429(15) .
C144 C143 1.443(16) .
C143 C143 1.33(5) 2_665
C147 C148 1.393(15) .
C147 C158 1.449(15) .
C148 C152 1.427(15) .
C152 C153 1.434(15) .
C152 C151 1.415(18) .
C153 C158 1.398(15) .
C150 C151 1.407(16) .
C150 C134 1.60(3) 3_565
C151 C157 1.403(16) .
C157 C133 1.60(3) 3_565
C201 C201 1.30(5) 4_655
C201 C202 1.409(18) .
C201 C211 1.423(17) .
C202 C203 1.407(17) .
C202 C209 1.430(18) .
C209 C208 1.399(17) .
C209 C227 1.412(16) .
C227 C222 1.407(18) .
C227 C211 1.407(17) .
C211 C210 1.404(19) .
C203 C203 1.32(4) 4_655
C203 C205 1.416(17) .
C204 C212 1.409(19) .
C204 C205 1.399(16) 4_655
C204 C205 1.399(16) .
C205 C206 1.415(18) .
C206 C208 1.422(16) .
C206 C231 1.420(16) .
C208 C207 1.424(15) .
C207 C223 1.429(18) .
C207 C232 1.399(16) .
C232 C226 1.402(18) .
C232 C231 1.410(16) .
C231 C230 1.403(18) .
C210 C210 1.48(4) 4_655
C210 C219 1.412(17) .
C212 C230 1.420(15) .
C212 C230 1.420(15) 4_655
C213 C213 1.48(7) 4_655
C213 C214 1.418(18) .
C213 C228 1.39(5) .
C214 C215 1.41(2) .
C214 C225 1.44(4) .
C225 C224 1.398(18) .
C225 C226 1.431(16) .
C226 C228 1.422(17) .
C228 C229 1.399(19) .
C215 C215 1.34(4) 4_655
C215 C216 1.420(18) .
C216 C221 1.399(19) .
C216 C217 1.409(15) .
C217 C218 1.405(19) .
C217 C216 1.409(15) 4_655
C218 C219 1.414(16) 4_655
C218 C219 1.414(16) .
C219 C220 1.418(18) .
C220 C221 1.431(16) .
C220 C222 1.410(16) .
C221 C224 1.432(16) .
C224 C223 1.426(16) .
C223 C222 1.404(16) .
C229 C229 1.44(5) 4_655
C229 C230 1.416(17) .
C233 C234 1.401(16) .
C233 C239 1.381(13) .
C233 C259 1.392(16) .
C239 C233 1.381(13) 4
C239 C235 1.410(17) .
C235 C256 1.39(4) 2_565
C235 C236 1.405(18) .
C236 C259 1.420(17) .
C236 C237 1.398(19) .
C259 C258 1.406(18) .
C234 C240 1.390(13) .
C234 C246 1.401(16) .
C240 C260 1.404(16) .
C240 C234 1.390(13) 4
C260 C245 1.406(18) .
C260 C241 1.54(4) 2_565
C245 C244 1.412(19) .
C245 C246 1.419(16) .
C246 C247 1.392(18) .
C237 C254 1.421(16) .
C237 C238 1.435(17) .
C238 C238 1.39(5) 2_565
C238 C256 1.431(18) .
C256 C255 1.401(18) .
C255 C254 1.399(17) .
C255 C257 1.412(19) .
C254 C253 1.406(17) .
C241 C242 1.405(18) .
C241 C243 1.416(18) .
C242 C250 1.409(19) .
C242 C249 1.404(17) .
C249 C248 1.402(17) .
C249 C244 1.432(15) .
C244 C243 1.446(17) .
C243 C243 1.48(5) 2_565
C247 C248 1.392(16) .
C247 C258 1.446(16) .
C248 C252 1.426(15) .
C252 C253 1.427(16) .
C252 C251 1.413(19) .
C253 C258 1.394(16) .
C250 C251 1.412(17) .
C250 C234 1.61(3) 3_565
C251 C257 1.401(17) .
C257 C233 1.60(3) 3_565
